data_2216997
loop_
_publ_author_name
'Zhe An'
'Lan-Ru Liu'
'Ya-Qin Liu'

_publ_section_title
Poly[bis[\m-1-cyclopropyl-6-fluoro-4-oxido-7-(1-piperazinyl)-1,4-dihydroquinoline-3-carboxylato]nickel(II)]
_journal_coeditor_code CS2060
_journal_issue 1
_journal_name_full 'Acta Crystallographica Section E'
_journal_page_first m176
_journal_page_last m176
_journal_paper_doi 10.1107/S1600536807065555
_journal_volume 64
_journal_year 2008
_chemical_formula_iupac '[Ni (C17 H17 F N3 O3)2]'
_chemical_formula_moiety 'C34 H34 F2 N6 Ni O6'
_chemical_formula_sum 'C34 H34 F2 N6 Ni O6'
_chemical_formula_weight 719.38
_chemical_name_systematic
;
Poly[bis[\m-1-cyclopropyl-6-fluoro-4-oxido-7-(1-piperazinyl)-1,4-\
dihydroquinoline-3-carboxylato]nickel(II)]
;
_space_group_IT_number 14
_symmetry_cell_setting monoclinic
_symmetry_space_group_name_Hall '-P 2ybc'
_symmetry_space_group_name_H-M 'P 1 21/c 1'
_atom_sites_solution_hydrogens geom
_atom_sites_solution_primary direct
_atom_sites_solution_secondary difmap
_audit_creation_method SHELXL-97
_cell_angle_alpha 90.00
_cell_angle_beta 101.886(2)
_cell_angle_gamma 90.00
_cell_formula_units_Z 2
_cell_length_a 5.9999(6)
_cell_length_b 21.437(2)
_cell_length_c 13.2287(14)
_cell_measurement_reflns_used 2967
_cell_measurement_temperature 295(2)
_cell_measurement_theta_max 27.31
_cell_measurement_theta_min 2.47
_cell_volume 1665.0(3)
_computing_cell_refinement 'SMART (Bruker, 1998)'
_computing_data_collection 'SMART (Bruker, 1998)'
_computing_data_reduction 'SAINT-Plus (Bruker, 1998)'
_computing_molecular_graphics 'SHELXTL (Bruker, 1998)'
_computing_publication_material 'SHELXTL (Bruker, 1998)'
_computing_structure_refinement 'SHELXL97 (Sheldrick, 1997)'
_computing_structure_solution 'SHELXS97 (Sheldrick, 1997)'
_diffrn_ambient_temperature 295(2)
_diffrn_measured_fraction_theta_full 0.976
_diffrn_measured_fraction_theta_max 0.976
_diffrn_measurement_device_type 'Bruker SMART CCD'
_diffrn_measurement_method \w
_diffrn_radiation_monochromator graphite
_diffrn_radiation_source 'fine-focus sealed tube'
_diffrn_radiation_type MoK\a
_diffrn_radiation_wavelength 0.71073
_diffrn_reflns_av_R_equivalents 0.0298
_diffrn_reflns_av_sigmaI/netI 0.0317
_diffrn_reflns_limit_h_max 7
_diffrn_reflns_limit_h_min -6
_diffrn_reflns_limit_k_max 21
_diffrn_reflns_limit_k_min -25
_diffrn_reflns_limit_l_max 15
_diffrn_reflns_limit_l_min -15
_diffrn_reflns_number 8098
_diffrn_reflns_theta_full 25.09
_diffrn_reflns_theta_max 25.09
_diffrn_reflns_theta_min 2.47
_exptl_absorpt_coefficient_mu 0.648
_exptl_absorpt_correction_T_max 0.8922
_exptl_absorpt_correction_T_min 0.8097
_exptl_absorpt_correction_type multi-scan
_exptl_absorpt_process_details '(SADABS; Sheldrick, 1996)'
_exptl_crystal_colour green
_exptl_crystal_density_diffrn 1.435
_exptl_crystal_density_method 'not measured'
_exptl_crystal_description block
_exptl_crystal_F_000 748
_exptl_crystal_size_max 0.34
_exptl_crystal_size_mid 0.26
_exptl_crystal_size_min 0.18
_refine_diff_density_max 1.924
_refine_diff_density_min -0.432
_refine_ls_extinction_method none
_refine_ls_goodness_of_fit_ref 1.000
_refine_ls_hydrogen_treatment mixed
_refine_ls_matrix_type full
_refine_ls_number_parameters 226
_refine_ls_number_reflns 2890
_refine_ls_number_restraints 1
_refine_ls_restrained_S_all 0.999
_refine_ls_R_factor_all 0.0647
_refine_ls_R_factor_gt 0.0566
_refine_ls_shift/su_max 0.008
_refine_ls_shift/su_mean 0.002
_refine_ls_structure_factor_coef Fsqd
_refine_ls_weighting_details 'calc w=1/[\s^2^(Fo^2^)+(0.1083P)^2^+3.3784P] where P=(Fo^2^+2Fc^2^)/3'
_refine_ls_weighting_scheme calc
_refine_ls_wR_factor_gt 0.1653
_refine_ls_wR_factor_ref 0.1734
_reflns_number_gt 2466
_reflns_number_total 2890
_reflns_threshold_expression >2sigma(I)
_cod_data_source_file cs2060.cif
_cod_data_source_block I
_cod_depositor_comments
;
The following automatic conversions were performed:
'_symmetry_cell_setting' value 'Monoclinic' changed to 'monoclinic'
according to '/home/saulius/struct/CIF-dictionaries/cif_core.dic'
dictionary named 'cif_core.dic' version 2.4.1 from 2010-06-29.

Automatic conversion script
Id: cif_fix_enum 1527 2010-12-29 10:47:43Z saulius 

The following automatic conversions were performed:

'_symmetry_cell_setting' value 'Monoclinic' changed to 'monoclinic'
according to /home/saulius/struct/CIF-dictionaries/cif_core.dic
dictionary named 'cif_core.dic' version 2.4.1 from 2010-06-29.

Automatic conversion script
Id: cif_fix_values 1715 2011-07-08 13:25:40Z adriana 
;
_cod_original_sg_symbol_H-M 'P 21/c'
_cod_database_code 2216997
_cod_database_fobs_code 2216997

loop_
_symmetry_equiv_pos_as_xyz
'x, y, z'
'-x, y+1/2, -z+1/2'
'-x, -y, -z'
'x, -y-1/2, z-1/2'

loop_
_atom_site_type_symbol
_atom_site_label
_atom_site_fract_x
_atom_site_fract_y
_atom_site_fract_z
_atom_site_U_iso_or_equiv
_atom_site_adp_type
_atom_site_calc_flag
_atom_site_refinement_flags
_atom_site_occupancy
Ni Ni1 0.0000 0.5000 0.5000 0.0191(2) Uani d S 1
F F1 0.7020(4) 0.74254(11) 0.67877(19) 0.0407(6) Uani d . 1
O O1 -0.2122(4) 0.48858(11) 0.6010(2) 0.0254(6) Uani d . 1
O O2 -0.3432(6) 0.49499(14) 0.7453(3) 0.0489(9) Uani d . 1
O O3 0.1687(4) 0.56702(11) 0.59535(18) 0.0246(5) Uani d . 1
N N1 0.0052(5) 0.65173(14) 0.8485(2) 0.0275(7) Uani d . 1
N N2 0.5762(5) 0.81201(14) 0.8367(2) 0.0266(7) Uani d . 1
N N3 0.7552(5) 0.93356(13) 0.9140(2) 0.0244(6) Uani d D 1
C C1 -0.2146(6) 0.51226(17) 0.6881(3) 0.0261(8) Uani d . 1
C C2 -0.0603(6) 0.56768(15) 0.7245(3) 0.0236(7) Uani d . 1
C C3 -0.1042(6) 0.59953(17) 0.8074(3) 0.0274(8) Uani d . 1
H H3 -0.2188 0.5841 0.8383 0.033 Uiso calc R 1
C C4 0.1761(6) 0.67679(16) 0.8044(3) 0.0242(7) Uani d . 1
C C5 0.2833(6) 0.73317(17) 0.8400(3) 0.0264(8) Uani d . 1
H H5 0.2370 0.7542 0.8937 0.032 Uiso calc R 1
C C6 0.4567(6) 0.75847(16) 0.7975(3) 0.0243(7) Uani d . 1
C C7 0.5192(6) 0.72338(17) 0.7174(3) 0.0253(8) Uani d . 1
C C8 0.4147(6) 0.67009(16) 0.6793(3) 0.0251(7) Uani d . 1
H H8 0.4605 0.6498 0.6249 0.030 Uiso calc R 1
C C9 0.2363(6) 0.64486(16) 0.7215(3) 0.0232(7) Uani d . 1
C C10 0.1164(6) 0.58960(15) 0.6756(3) 0.0216(7) Uani d . 1
C C11 -0.0674(7) 0.6856(2) 0.9317(3) 0.0345(9) Uani d . 1
H H11 -0.1386 0.7262 0.9124 0.041 Uiso calc R 1
C C12 0.0698(10) 0.6814(3) 1.0393(4) 0.0550(13) Uani d . 1
H H12A 0.0834 0.7187 1.0817 0.066 Uiso calc R 1
H H12B 0.2035 0.6548 1.0512 0.066 Uiso calc R 1
C C13 -0.1585(10) 0.6507(3) 1.0120(4) 0.0632(16) Uani d . 1
H H13A -0.1629 0.6055 1.0075 0.076 Uiso calc R 1
H H13B -0.2829 0.6694 1.0379 0.076 Uiso calc R 1
C C14 0.6114(8) 0.86219(18) 0.7651(3) 0.0360(9) Uani d . 1
H H14A 0.4703 0.8850 0.7425 0.043 Uiso calc R 1
H H14B 0.6543 0.8441 0.7047 0.043 Uiso calc R 1
C C15 0.7969(7) 0.90671(18) 0.8177(3) 0.0347(9) Uani d . 1
H H15A 0.9409 0.8846 0.8324 0.042 Uiso calc R 1
H H15B 0.8105 0.9403 0.7703 0.042 Uiso calc R 1
C C16 0.7067(9) 0.8829(2) 0.9801(3) 0.0464(12) Uani d . 1
H H16A 0.6634 0.9008 1.0406 0.056 Uiso calc R 1
H H16B 0.8452 0.8591 1.0035 0.056 Uiso calc R 1
C C17 0.5196(8) 0.8385(2) 0.9285(3) 0.0458(12) Uani d . 1
H H17A 0.5018 0.8054 0.9762 0.055 Uiso calc R 1
H H17B 0.3764 0.8609 0.9104 0.055 Uiso calc R 1
H H3N 0.641(6) 0.9588(19) 0.902(4) 0.055 Uiso d D 1

loop_
_atom_site_aniso_label
_atom_site_aniso_U_11
_atom_site_aniso_U_22
_atom_site_aniso_U_33
_atom_site_aniso_U_12
_atom_site_aniso_U_13
_atom_site_aniso_U_23
Ni1 0.0266(4) 0.0117(4) 0.0186(4) 0.0001(2) 0.0035(3) -0.0027(2)
F1 0.0451(13) 0.0358(13) 0.0491(14) -0.0169(10) 0.0284(11) -0.0146(11)
O1 0.0311(13) 0.0194(12) 0.0252(13) -0.0048(10) 0.0042(10) -0.0037(10)
O2 0.067(2) 0.0467(19) 0.0417(18) -0.0339(15) 0.0306(17) -0.0182(13)
O3 0.0307(13) 0.0206(12) 0.0240(12) -0.0021(10) 0.0090(10) -0.0075(10)
N1 0.0331(16) 0.0258(16) 0.0263(16) -0.0096(12) 0.0123(13) -0.0114(12)
N2 0.0389(17) 0.0178(14) 0.0245(15) -0.0098(12) 0.0101(13) -0.0055(12)
N3 0.0304(16) 0.0155(14) 0.0268(15) -0.0031(11) 0.0044(12) -0.0007(12)
C1 0.0301(19) 0.0209(17) 0.0271(19) -0.0049(14) 0.0055(15) -0.0005(14)
C2 0.0299(18) 0.0164(17) 0.0236(17) -0.0038(13) 0.0040(14) -0.0030(13)
C3 0.0317(18) 0.0248(18) 0.0267(18) -0.0058(14) 0.0081(15) -0.0016(15)
C4 0.0285(18) 0.0204(17) 0.0246(18) -0.0042(14) 0.0077(14) -0.0044(14)
C5 0.0320(19) 0.0224(17) 0.0260(18) -0.0060(15) 0.0088(15) -0.0087(14)
C6 0.0286(18) 0.0185(17) 0.0251(18) -0.0042(14) 0.0044(14) -0.0041(14)
C7 0.0291(18) 0.0239(18) 0.0253(18) -0.0054(14) 0.0108(14) -0.0036(14)
C8 0.0312(18) 0.0216(17) 0.0241(17) -0.0019(14) 0.0092(14) -0.0039(14)
C9 0.0257(17) 0.0217(17) 0.0227(17) -0.0029(13) 0.0058(13) -0.0039(13)
C10 0.0261(17) 0.0156(16) 0.0221(17) 0.0016(13) 0.0024(13) -0.0002(13)
C11 0.040(2) 0.033(2) 0.034(2) -0.0064(17) 0.0166(17) -0.0116(17)
C12 0.078(3) 0.056(3) 0.030(2) -0.009(3) 0.009(2) -0.014(2)
C13 0.094(4) 0.063(3) 0.046(3) -0.029(3) 0.045(3) -0.017(2)
C14 0.058(3) 0.0240(19) 0.0253(19) -0.0120(17) 0.0057(18) -0.0016(15)
C15 0.050(2) 0.029(2) 0.029(2) -0.0149(17) 0.0159(17) -0.0059(16)
C16 0.074(3) 0.039(2) 0.029(2) -0.035(2) 0.018(2) -0.0119(18)
C17 0.064(3) 0.041(2) 0.040(2) -0.032(2) 0.028(2) -0.0232(19)

loop_
_atom_type_symbol
_atom_type_description
_atom_type_scat_dispersion_real
_atom_type_scat_dispersion_imag
_atom_type_scat_source
C C 0.0033 0.0016 'International Tables Vol C Tables 4.2.6.8 and 6.1.1.4'
H H 0.0000 0.0000 'International Tables Vol C Tables 4.2.6.8 and 6.1.1.4'
N N 0.0061 0.0033 'International Tables Vol C Tables 4.2.6.8 and 6.1.1.4'
O O 0.0106 0.0060 'International Tables Vol C Tables 4.2.6.8 and 6.1.1.4'
F F 0.0171 0.0103 'International Tables Vol C Tables 4.2.6.8 and 6.1.1.4'
Ni Ni 0.3393 1.1124 'International Tables Vol C Tables 4.2.6.8 and 6.1.1.4'

loop_
_geom_angle_atom_site_label_1
_geom_angle_atom_site_label_2
_geom_angle_atom_site_label_3
_geom_angle_site_symmetry_1
_geom_angle_site_symmetry_3
_geom_angle
O3 Ni1 O3 . 3_566 180.00(9)
O3 Ni1 O1 . 3_566 91.34(10)
O3 Ni1 O1 3_566 3_566 88.66(10)
O3 Ni1 O1 . . 88.66(10)
O3 Ni1 O1 3_566 . 91.34(10)
O1 Ni1 O1 3_566 . 180.0000(10)
O3 Ni1 N3 . 4_475 93.30(11)
O3 Ni1 N3 3_566 4_475 86.70(11)
O1 Ni1 N3 3_566 4_475 91.38(11)
O1 Ni1 N3 . 4_475 88.62(11)
O3 Ni1 N3 . 2_646 86.70(11)
O3 Ni1 N3 3_566 2_646 93.30(11)
O1 Ni1 N3 3_566 2_646 88.62(11)
O1 Ni1 N3 . 2_646 91.38(11)
N3 Ni1 N3 4_475 2_646 180.0000(10)
C1 O1 Ni1 . . 132.5(2)
C10 O3 Ni1 . . 127.7(2)
C3 N1 C4 . . 119.4(3)
C3 N1 C11 . . 121.3(3)
C4 N1 C11 . . 119.1(3)
C6 N2 C17 . . 116.4(3)
C6 N2 C14 . . 119.4(3)
C17 N2 C14 . . 110.0(3)
C16 N3 C15 . . 108.6(3)
C16 N3 Ni1 . 2_656 111.6(2)
C15 N3 Ni1 . 2_656 119.4(2)
C16 N3 H3N . . 109(4)
C15 N3 H3N . . 111(4)
Ni1 N3 H3N 2_656 . 96(4)
O2 C1 O1 . . 124.1(3)
O2 C1 C2 . . 116.9(3)
O1 C1 C2 . . 118.9(3)
C3 C2 C10 . . 118.9(3)
C3 C2 C1 . . 116.1(3)
C10 C2 C1 . . 124.9(3)
N1 C3 C2 . . 125.4(3)
N1 C3 H3 . . 117.3
C2 C3 H3 . . 117.3
N1 C4 C5 . . 121.3(3)
N1 C4 C9 . . 118.1(3)
C5 C4 C9 . . 120.6(3)
C6 C5 C4 . . 121.9(3)
C6 C5 H5 . . 119.0
C4 C5 H5 . . 119.0
C5 C6 N2 . . 122.7(3)
C5 C6 C7 . . 115.6(3)
N2 C6 C7 . . 121.4(3)
C8 C7 F1 . . 117.5(3)
C8 C7 C6 . . 123.8(3)
F1 C7 C6 . . 118.6(3)
C7 C8 C9 . . 120.5(3)
C7 C8 H8 . . 119.7
C9 C8 H8 . . 119.7
C4 C9 C8 . . 117.4(3)
C4 C9 C10 . . 122.7(3)
C8 C9 C10 . . 119.8(3)
O3 C10 C2 . . 126.1(3)
O3 C10 C9 . . 118.4(3)
C2 C10 C9 . . 115.4(3)
N1 C11 C13 . . 119.9(4)
N1 C11 C12 . . 119.9(4)
C13 C11 C12 . . 60.2(3)
N1 C11 H11 . . 115.3
C13 C11 H11 . . 115.3
C12 C11 H11 . . 115.3
C11 C12 C13 . . 59.9(3)
C11 C12 H12A . . 117.8
C13 C12 H12A . . 117.8
C11 C12 H12B . . 117.8
C13 C12 H12B . . 117.8
H12A C12 H12B . . 114.9
C11 C13 C12 . . 60.0(3)
C11 C13 H13A . . 117.8
C12 C13 H13A . . 117.8
C11 C13 H13B . . 117.8
C12 C13 H13B . . 117.8
H13A C13 H13B . . 114.9
N2 C14 C15 . . 110.6(3)
N2 C14 H14A . . 109.5
C15 C14 H14A . . 109.5
N2 C14 H14B . . 109.5
C15 C14 H14B . . 109.5
H14A C14 H14B . . 108.1
N3 C15 C14 . . 113.8(3)
N3 C15 H15A . . 108.8
C14 C15 H15A . . 108.8
N3 C15 H15B . . 108.8
C14 C15 H15B . . 108.8
H15A C15 H15B . . 107.7
N3 C16 C17 . . 114.6(4)
N3 C16 H16A . . 108.6
C17 C16 H16A . . 108.6
N3 C16 H16B . . 108.6
C17 C16 H16B . . 108.6
H16A C16 H16B . . 107.6
N2 C17 C16 . . 110.1(3)
N2 C17 H17A . . 109.6
C16 C17 H17A . . 109.6
N2 C17 H17B . . 109.6
C16 C17 H17B . . 109.6
H17A C17 H17B . . 108.2

loop_
_geom_bond_atom_site_label_1
_geom_bond_atom_site_label_2
_geom_bond_site_symmetry_2
_geom_bond_distance
Ni1 O3 . 2.038(2)
Ni1 O3 3_566 2.038(2)
Ni1 O1 3_566 2.041(3)
Ni1 O1 . 2.041(3)
Ni1 N3 4_475 2.189(3)
Ni1 N3 2_646 2.189(3)
F1 C7 . 1.365(4)
O1 C1 . 1.261(5)
O2 C1 . 1.243(5)
O3 C10 . 1.264(4)
N1 C3 . 1.353(5)
N1 C4 . 1.387(5)
N1 C11 . 1.459(5)
N2 C6 . 1.396(4)
N2 C17 . 1.443(5)
N2 C14 . 1.476(5)
N3 C16 . 1.461(5)
N3 C15 . 1.466(5)
N3 Ni1 2_656 2.189(3)
N3 H3N . 0.861(10)
C1 C2 . 1.522(5)
C2 C3 . 1.363(5)
C2 C10 . 1.430(5)
C3 H3 . 0.9300
C4 C5 . 1.404(5)
C4 C9 . 1.402(5)
C5 C6 . 1.391(5)
C5 H5 . 0.9300
C6 C7 . 1.411(5)
C7 C8 . 1.350(5)
C8 C9 . 1.412(5)
C8 H8 . 0.9300
C9 C10 . 1.453(5)
C11 C13 . 1.491(6)
C11 C12 . 1.492(7)
C11 H11 . 0.9800
C12 C13 . 1.495(7)
C12 H12A . 0.9700
C12 H12B . 0.9700
C13 H13A . 0.9700
C13 H13B . 0.9700
C14 C15 . 1.521(5)
C14 H14A . 0.9700
C14 H14B . 0.9700
C15 H15A . 0.9700
C15 H15B . 0.9700
C16 C17 . 1.521(6)
C16 H16A . 0.9700
C16 H16B . 0.9700
C17 H17A . 0.9700
C17 H17B . 0.9700

loop_
_geom_hbond_atom_site_label_D
_geom_hbond_atom_site_label_H
_geom_hbond_atom_site_label_A
_geom_hbond_site_symmetry_A
_geom_hbond_distance_DH
_geom_hbond_distance_HA
_geom_hbond_distance_DA
_geom_hbond_angle_DHA
N3 H3N O2 2_556 0.861(10) 2.48(4) 3.184(4) 139(5)
